data_2010844
loop_
_publ_author_name
'Hosomi, Hiroyuki'
'Ohba, Shigeru'
'Ito, Yoshikatsu'

_publ_section_title
;
 Charge-transfer complexes of <i>N</i>-methyl-and
 <i>N</i>-ethylcarbazole with 3,5-dinitrobenzonitrile
;
_journal_issue 4
_journal_name_full 'Acta Crystallographica Section C'
_journal_page_first e147
_journal_page_last e148
_journal_paper_doi 10.1107/S0108270100003851
_journal_volume 56
_journal_year 2000
_chemical_formula_moiety 'C13 H11 N1, C7 H3 N3 O4'
_chemical_formula_sum 'C20 H14 N4 O4'
_chemical_formula_weight 374.35
_space_group_IT_number 19
_symmetry_cell_setting orthorhombic
_symmetry_space_group_name_Hall 'P 2ac 2ab'
_symmetry_space_group_name_H-M 'P 21 21 21'
_cell_angle_alpha 90
_cell_angle_beta 90
_cell_angle_gamma 90
_cell_formula_units_Z 4
_cell_length_a 8.339(2)
_cell_length_b 27.604(4)
_cell_length_c 7.817(2)
_cell_measurement_reflns_used 25
_cell_measurement_temperature 293.0(10)
_cell_measurement_theta_max 15.0
_cell_measurement_theta_min 10.0
_cell_volume 1799.4(7)
_computing_cell_refinement 'MSC/AFC Diffractometer Control Software'
_computing_data_collection
;MSC/AFC Diffractometer Control Software
(Molecular Structure Corporation, 1993)
;
_computing_data_reduction 'TEXSAN (Molecular Structure Corporation, 1999)'
_computing_publication_material TEXSAN
_computing_structure_refinement 'SHELXL97 (Sheldrick, 1997)'
_computing_structure_solution 'SIR92 (Altomare et al., 1994)'
_diffrn_measurement_device_type 'Rigaku AFC5'
_diffrn_measurement_method \w
_diffrn_radiation_type MoK\a
_diffrn_radiation_wavelength .71073
_diffrn_reflns_limit_h_max 10
_diffrn_reflns_limit_h_min 0
_diffrn_reflns_limit_k_max 35
_diffrn_reflns_limit_k_min 0
_diffrn_reflns_limit_l_max 10
_diffrn_reflns_limit_l_min 0
_diffrn_reflns_number 2384
_diffrn_reflns_theta_max 27.5
_diffrn_reflns_theta_min 2.0
_diffrn_standards_decay_% 1.1
_diffrn_standards_interval_count 100
_diffrn_standards_number 3
_exptl_absorpt_coefficient_mu .099
_exptl_absorpt_correction_type none
_exptl_crystal_colour red
_exptl_crystal_density_diffrn 1.382
_exptl_crystal_density_method 'not measured'
_exptl_crystal_description prism
_exptl_crystal_size_max .55
_exptl_crystal_size_mid .3
_exptl_crystal_size_min .2
_refine_diff_density_max .21
_refine_diff_density_min -.16
_refine_ls_extinction_method none
_refine_ls_goodness_of_fit_ref 1.00
_refine_ls_hydrogen_treatment noref
_refine_ls_number_parameters 253
_refine_ls_number_reflns 2384
_refine_ls_R_factor_gt .063
_refine_ls_shift/su_max .001
_refine_ls_structure_factor_coef Fsqd
_refine_ls_weighting_details 'w = 1/[\s^2^(Fo^2^) + (0.0604P)^2^] where P = (Fo^2^+2Fc^2^)/3'
_refine_ls_weighting_scheme calc
_refine_ls_wR_factor_ref .162
_reflns_number_gt 1034
_reflns_number_total 2384
_reflns_threshold_expression I>2\s(I)
_cod_data_source_file qa0230.cif
_cod_data_source_block I
_cod_database_code 2010844
_cod_database_fobs_code 2010844

loop_
_symmetry_equiv_pos_as_xyz
x,y,z
1/2-x,-y,1/2+z
1/2+x,1/2-y,-z
-x,1/2+y,1/2-z

loop_
_atom_site_label
_atom_site_fract_x
_atom_site_fract_y
_atom_site_fract_z
_atom_site_U_iso_or_equiv
_atom_site_adp_type
_atom_site_calc_flag
_atom_site_refinement_flags
_atom_site_occupancy
_atom_site_disorder_assembly
_atom_site_disorder_group
_atom_site_type_symbol
O1 -.0700(7) .3442(2) 1.0078(7) .125(2) Uani d . 1.00 . . O
O2 .1186(7) .3062(2) .8773(8) .121(2) Uani d . 1.00 . . O
O3 .2399(6) .3501(2) .2930(6) .100(2) Uani d . 1.00 . . O
O4 .1621(7) .4184(2) .1971(6) .114(2) Uani d . 1.00 . . O
N5 .0202(8) .3382(2) .8871(8) .085(2) Uani d . 1.00 . . N
N6 .1671(7) .3876(2) .3075(7) .0710(10) Uani d . 1.00 . . N
N7 -.2374(8) .5283(2) .6566(9) .113(2) Uani d . 1.00 . . N
N8 -.4414(6) .3313(2) .8117(6) .0650(10) Uani d . 1.00 . . N
C9 -.1754(7) .4932(2) .6482(9) .074(2) Uani d . 1.00 . . C
C10 -.0869(7) .4477(2) .6324(8) .059(2) Uani d . 1.00 . . C
C11 -.0796(7) .4155(2) .7695(6) .066(2) Uani d . 1.00 . . C
C12 .0086(7) .3742(2) .7454(8) .061(2) Uani d . 1.00 . . C
C13 .0914(6) .3628(2) .5968(8) .059(2) Uani d . 1.00 . . C
C14 .0796(7) .3966(2) .4685(7) .0560(10) Uani d . 1.00 . . C
C15 -.0078(7) .4392(2) .4776(6) .0560(10) Uani d . 1.00 . . C
C16 -.5011(7) .3748(2) .7579(9) .063(2) Uani d . 1.00 . . C
C17 -.5956(8) .4083(3) .8453(6) .092(2) Uani d . 1.00 . . C
C18 -.6378(8) .4503(3) .7600(10) .113(3) Uani d . 1.00 . . C
C19 -.5899(9) .4592(2) .5950(10) .096(3) Uani d . 1.00 . . C
C20 -.4951(7) .4265(2) .5055(6) .077(2) Uani d . 1.00 . . C
C21 -.4517(6) .3836(2) .5885(8) .0540(10) Uani d . 1.00 . . C
C22 -.3520(7) .3429(2) .5402(7) .0560(10) Uani d . 1.00 . . C
C23 -.2661(8) .3322(2) .3944(6) .069(2) Uani d . 1.00 . . C
C24 -.1792(7) .2896(3) .3903(8) .081(2) Uani d . 1.00 . . C
C25 -.1767(7) .2585(2) .5300(10) .085(2) Uani d . 1.00 . . C
C26 -.2608(8) .2688(2) .6794(7) .069(2) Uani d . 1.00 . . C
C27 -.3481(7) .3117(2) .6822(8) .0560(10) Uani d . 1.00 . . C
C28 -.4730(5) .3082(2) .9785(6) .100(2) Uani d . 1.00 . . C
H11 -.1351 .4226 .8758 .0789 Uiso calc . 1.00 . . H
H13 .1536 .3335 .5840 .0688 Uiso calc . 1.00 . . H
H15 -.0102 .4619 .3819 .0658 Uiso calc . 1.00 . . H
H17 -.6270 .4023 .9624 .1090 Uiso calc . 1.00 . . H
H18 -.7025 .4734 .8222 .1281 Uiso calc . 1.00 . . H
H19 -.6247 .4892 .5439 .1203 Uiso calc . 1.00 . . H
H20 -.4582 .4336 .3893 .0942 Uiso calc . 1.00 . . H
H23 -.2730 .3528 .2948 .0828 Uiso calc . 1.00 . . H
H24 -.1117 .2806 .2948 .0934 Uiso calc . 1.00 . . H
H25 -.1206 .2279 .5229 .0971 Uiso calc . 1.00 . . H
H26 -.2554 .2460 .7720 .0857 Uiso calc . 1.00 . . H
H28A -.4363 .3286 1.0714 .1166 Uiso calc . 1.00 . . H
H28B -.4185 .2772 .9878 .1166 Uiso calc . 1.00 . . H
H28C -.5868 .3024 .9943 .1166 Uiso calc . 1.00 . . H

loop_
_atom_site_aniso_label
_atom_site_aniso_U_11
_atom_site_aniso_U_22
_atom_site_aniso_U_33
_atom_site_aniso_U_12
_atom_site_aniso_U_13
_atom_site_aniso_U_23
O1 .124(5) .171(5) .079(3) -.024(4) .017(4) .033(4)
O2 .136(5) .101(4) .127(5) .011(4) -.015(5) .037(4)
O3 .117(4) .076(3) .106(4) .022(3) .023(4) -.012(3)
O4 .158(5) .105(3) .078(3) .032(4) .051(4) .021(3)
N5 .086(5) .098(5) .070(4) -.027(4) -.006(4) .021(4)
N6 .086(4) .061(3) .065(3) .001(3) .016(4) -.001(3)
N7 .084(4) .106(4) .149(6) .024(4) -.008(5) -.038(5)
N8 .065(3) .083(3) .048(3) -.008(3) .004(3) .000(3)
C9 .050(4) .081(4) .091(5) .002(4) .002(4) -.027(4)
C10 .046(3) .065(3) .066(4) -.010(3) -.004(3) -.012(3)
C11 .051(4) .092(4) .056(4) -.012(4) .006(3) -.014(4)
C12 .054(3) .077(4) .051(3) -.024(4) -.004(3) .008(3)
C13 .057(4) .054(3) .066(4) -.014(3) -.008(3) .004(3)
C14 .052(4) .062(3) .054(3) -.011(3) .005(3) -.006(3)
C15 .052(4) .062(3) .055(4) -.004(3) .003(3) -.007(3)
C16 .047(3) .064(4) .079(4) -.011(3) -.005(3) -.018(4)
C17 .061(4) .091(5) .124(6) -.011(4) .020(5) -.052(5)
C18 .059(5) .083(5) .199(10) -.004(5) .002(7) -.065(7)
C19 .059(5) .068(4) .162(8) -.003(4) -.016(6) .001(5)
C20 .057(4) .066(3) .108(5) -.018(4) -.006(5) .006(4)
C21 .042(3) .050(3) .070(4) -.009(3) -.005(3) .000(3)
C22 .050(3) .060(3) .057(3) -.013(3) -.005(3) -.004(3)
C23 .065(4) .082(4) .059(4) -.011(4) .000(4) -.003(4)
C24 .074(5) .090(4) .080(4) -.020(4) .017(4) -.022(5)
C25 .067(5) .067(4) .121(6) .005(4) .009(5) -.033(4)
C26 .060(4) .053(3) .094(5) -.003(3) -.011(4) .006(3)
C27 .051(4) .059(3) .059(3) -.011(3) -.001(3) .003(3)
C28 .098(6) .142(6) .061(4) -.009(5) .014(5) .007(4)

loop_
_atom_type_symbol
_atom_type_description
_atom_type_scat_dispersion_real
_atom_type_scat_dispersion_imag
_atom_type_scat_source
C C .003 .002
;International Tables for Crystallography
(1992, Vol. C)
;
H H .000 .000
;International Tables for Crystallography
(1992, Vol. C)
;
N N .006 .003
;International Tables for Crystallography
(1992, Vol. C)
;
O O .011 .006
;International Tables for Crystallography
(1992, Vol. C)
;

loop_
_geom_angle_atom_site_label_1
_geom_angle_atom_site_label_2
_geom_angle_atom_site_label_3
_geom_angle
_geom_angle_publ_flag
O1 N5 O2 124.5(7) yes
O1 N5 C12 116.4(6) no
O2 N5 C12 119.0(6) no
O3 N6 O4 123.5(6) yes
O3 N6 C14 118.3(5) no
O4 N6 C14 118.2(5) no
C16 N8 C27 108.8(5) no
C16 N8 C28 126.0(5) no
C27 N8 C28 125.2(5) no
N7 C9 C10 177.3(7) yes
C9 C10 C11 120.3(5) no
C9 C10 C15 117.2(5) no
C11 C10 C15 122.5(5) no
C10 C11 C12 116.6(5) no
C10 C11 H11 120.6 no
C12 C11 H11 122.7 no
N5 C12 C11 119.2(5) no
N5 C12 C13 116.0(5) no
C11 C12 C13 124.8(5) no
C12 C13 C14 115.0(5) no
C12 C13 H13 122.9 no
C14 C13 H13 122.1 no
N6 C14 C13 118.3(5) no
N6 C14 C15 116.5(5) no
C13 C14 C15 125.2(5) no
C10 C15 C14 115.8(5) no
C10 C15 H15 123.0 no
C14 C15 H15 121.1 no
N8 C16 C17 129.7(6) no
N8 C16 C21 109.6(5) no
C17 C16 C21 120.7(5) no
C16 C17 C18 117.6(6) no
C16 C17 H17 120.3 no
C18 C17 H17 122.1 no
C17 C18 C19 122.0(7) no
C17 C18 H18 116.8 no
C19 C18 H18 121.1 no
C18 C19 C20 121.4(6) no
C18 C19 H19 117.1 no
C20 C19 H19 121.5 no
C19 C20 C21 117.7(5) no
C19 C20 H20 121.0 no
C21 C20 H20 121.3 no
C16 C21 C20 120.5(5) no
C16 C21 C22 106.1(5) no
C20 C21 C22 133.3(5) no
C21 C22 C23 132.9(5) no
C21 C22 C27 106.4(5) no
C23 C22 C27 120.7(5) no
C22 C23 C24 118.4(5) no
C22 C23 H23 120.6 no
C24 C23 H23 120.9 no
C23 C24 C25 121.0(5) no
C23 C24 H24 122.9 no
C25 C24 H24 116.0 no
C24 C25 C26 121.7(5) no
C24 C25 H25 120.2 no
C26 C25 H25 118.0 no
C25 C26 C27 116.8(5) no
C25 C26 H26 118.3 no
C27 C26 H26 124.9 no
N8 C27 C22 109.0(5) no
N8 C27 C26 129.6(5) no
C22 C27 C26 121.4(5) no
N8 C28 H28A 110.8 no
N8 C28 H28B 111.3 no
N8 C28 H28C 111.0 no
H28A C28 H28B 107.9 no
H28A C28 H28C 108.0 no
H28B C28 H28C 107.8 no

loop_
_geom_bond_atom_site_label_1
_geom_bond_atom_site_label_2
_geom_bond_site_symmetry_1
_geom_bond_site_symmetry_2
_geom_bond_distance
_geom_bond_publ_flag
O1 N5 . . 1.218(9) yes
O2 N5 . . 1.209(9) yes
O3 N6 . . 1.204(7) yes
O4 N6 . . 1.212(7) yes
N5 C12 . . 1.490(9) no
N6 C14 . . 1.476(8) no
N7 C9 . . 1.099(9) yes
N8 C16 . . 1.365(8) no
N8 C27 . . 1.387(7) no
N8 C28 . . 1.475(7) yes
C9 C10 . . 1.462(9) yes
C10 C11 . . 1.393(8) no
C10 C15 . . 1.397(8) no
C11 C12 . . 1.371(9) no
C11 H11 . . .971 no
C12 C13 . . 1.388(8) no
C13 C14 . . 1.372(8) no
C13 H13 . . .967 no
C14 C15 . . 1.386(7) no
C15 H15 . . .977 no
C16 C17 . . 1.393(9) no
C16 C21 . . 1.409(9) no
C17 C18 . . 1.380(10) no
C17 H17 . . .966 no
C18 C19 . . 1.370(10) no
C18 H18 . . .968 no
C19 C20 . . 1.389(9) no
C19 H19 . . .963 no
C20 C21 . . 1.397(8) no
C20 H20 . . .979 no
C21 C22 . . 1.449(8) no
C22 C23 . . 1.378(8) no
C22 C27 . . 1.405(8) no
C23 C24 . . 1.380(9) no
C23 H23 . . .966 no
C24 C25 . . 1.389(10) no
C24 H24 . . .968 no
C25 C26 . . 1.393(10) no
C25 H25 . . .968 no
C26 C27 . . 1.390(8) no
C26 H26 . . .961 no
C28 H28A . . .969 no
C28 H28B . . .971 no
C28 H28C . . .970 no

loop_
_cod_related_entry_id
_cod_related_entry_database
_cod_related_entry_code
1 ChemSpider 21135809
